data_2236206
loop_
_publ_author_name
'Zou, Dan'
'L\"u, Xingqiang'
'Zhao, Shunsheng'
'Liu, Xiangrong'

_publ_section_title
;
 (<i>Z</i>)-4-[(2-Amino-4,5-dichloroanilino)(phenyl)methylidene]-3-methyl-1-phenyl-1<i>H</i>-pyrazol-5(4<i>H</i>)-one
;
_journal_coeditor_code FY2067
_journal_issue 11
_journal_name_full 'Acta Crystallographica Section E'
_journal_page_first o3148
_journal_paper_doi 10.1107/S160053681204086X
_journal_volume 68
_journal_year 2012
_chemical_formula_moiety 'C23 H18 Cl2 N4 O'
_chemical_formula_sum 'C23 H18 Cl2 N4 O'
_chemical_formula_weight 437.31
_chemical_name_systematic
;
(<i>Z</i>)-4-[(2-Amino-4,5-dichloroanilino)(phenyl)methylidene]-3-methyl-1-
phenyl-1<i>H</i>-pyrazol-5(4<i>H</i>)-one
;
_space_group_IT_number 2
_symmetry_cell_setting triclinic
_symmetry_space_group_name_Hall '-P 1'
_symmetry_space_group_name_H-M 'P -1'
_atom_sites_solution_hydrogens geom
_atom_sites_solution_primary direct
_atom_sites_solution_secondary difmap
_audit_creation_method SHELXL97
_cell_angle_alpha 111.627(3)
_cell_angle_beta 90.775(3)
_cell_angle_gamma 110.226(3)
_cell_formula_units_Z 2
_cell_length_a 8.0653(16)
_cell_length_b 10.931(2)
_cell_length_c 13.851(3)
_cell_measurement_reflns_used 3250
_cell_measurement_temperature 296(2)
_cell_measurement_theta_max 25.15
_cell_measurement_theta_min 1.78
_cell_volume 1051.2(4)
_computing_cell_refinement 'SAINT (Bruker, 2001)'
_computing_data_collection 'SMART (Bruker, 2001)'
_computing_data_reduction 'SAINT (Bruker, 2001)'
_computing_molecular_graphics 'SHELXTL (Sheldrick, 2008)'
_computing_publication_material 'SHELXTL (Sheldrick, 2008) and local programs'
_computing_structure_refinement 'SHELXL97 (Sheldrick, 2008)'
_computing_structure_solution 'SHELXS97 (Sheldrick, 2008)'
_diffrn_ambient_temperature 296(2)
_diffrn_measured_fraction_theta_full 0.983
_diffrn_measured_fraction_theta_max 0.983
_diffrn_measurement_device_type 'Bruker SMART 1K CCD area-detector'
_diffrn_measurement_method 'thin-slice \w'
_diffrn_radiation_monochromator graphite
_diffrn_radiation_source 'fine-focus sealed tube'
_diffrn_radiation_type MoK\a
_diffrn_radiation_wavelength 0.71073
_diffrn_reflns_av_R_equivalents 0.0269
_diffrn_reflns_av_sigmaI/netI 0.0684
_diffrn_reflns_limit_h_max 7
_diffrn_reflns_limit_h_min -9
_diffrn_reflns_limit_k_max 12
_diffrn_reflns_limit_k_min -13
_diffrn_reflns_limit_l_max 16
_diffrn_reflns_limit_l_min -15
_diffrn_reflns_number 5308
_diffrn_reflns_theta_full 25.10
_diffrn_reflns_theta_max 25.10
_diffrn_reflns_theta_min 2.12
_exptl_absorpt_coefficient_mu 0.332
_exptl_absorpt_correction_T_max 1.0000
_exptl_absorpt_correction_T_min 0.8572
_exptl_absorpt_correction_type multi-scan
_exptl_absorpt_process_details '(SADABS; Sheldrick, 2004)'
_exptl_crystal_colour red
_exptl_crystal_density_diffrn 1.382
_exptl_crystal_density_method 'not measured'
_exptl_crystal_description block
_exptl_crystal_F_000 452
_exptl_crystal_size_max 0.30
_exptl_crystal_size_mid 0.21
_exptl_crystal_size_min 0.18
_refine_diff_density_max 0.513
_refine_diff_density_min -0.452
_refine_ls_extinction_method none
_refine_ls_goodness_of_fit_ref 1.030
_refine_ls_hydrogen_treatment mixed
_refine_ls_matrix_type full
_refine_ls_number_parameters 280
_refine_ls_number_reflns 3688
_refine_ls_number_restraints 2
_refine_ls_restrained_S_all 1.030
_refine_ls_R_factor_all 0.1138
_refine_ls_R_factor_gt 0.0601
_refine_ls_shift/su_max 0.000
_refine_ls_shift/su_mean 0.000
_refine_ls_structure_factor_coef Fsqd
_refine_ls_weighting_details 'calc w=1/[\s^2^(Fo^2^)+(0.0881P)^2^+0.0000P] where P=(Fo^2^+2Fc^2^)/3'
_refine_ls_weighting_scheme calc
_refine_ls_wR_factor_gt 0.1506
_refine_ls_wR_factor_ref 0.1887
_reflns_number_gt 1992
_reflns_number_total 3688
_reflns_threshold_expression >2sigma(I)
_cod_data_source_file fy2067.cif
_cod_data_source_block I
_cod_original_cell_volume 1051.1(4)
_cod_database_code 2236206
_cod_database_fobs_code 2236206

loop_
_symmetry_equiv_pos_as_xyz
'x, y, z'
'-x, -y, -z'

loop_
_atom_site_type_symbol
_atom_site_label
_atom_site_fract_x
_atom_site_fract_y
_atom_site_fract_z
_atom_site_U_iso_or_equiv
_atom_site_adp_type
_atom_site_calc_flag
_atom_site_refinement_flags
_atom_site_occupancy
_atom_site_symmetry_multiplicity
Cl Cl2 1.11130(17) 0.22914(15) 0.36132(9) 0.0878(5) Uani d . 1 1
Cl Cl1 1.18254(17) 0.24718(17) 0.59173(10) 0.0939(5) Uani d . 1 1
O O1 0.5427(3) 0.6431(3) 0.7490(2) 0.0541(7) Uani d . 1 1
N N2 0.2712(4) 0.4857(3) 0.8999(2) 0.0573(9) Uani d . 1 1
N N3 0.6743(4) 0.4320(3) 0.6750(2) 0.0498(8) Uani d . 1 1
H H3A 0.6612 0.5073 0.6759 0.060 Uiso calc R 1 1
N N1 0.3415(4) 0.5927(3) 0.8613(2) 0.0511(8) Uani d . 1 1
C C19 0.9177(5) 0.3465(4) 0.6293(3) 0.0503(10) Uani d . 1 1
H H19A 0.9434 0.3579 0.6985 0.060 Uiso calc R 1 1
C C22 0.8476(5) 0.3187(4) 0.4243(3) 0.0502(10) Uani d . 1 1
H H22A 0.8266 0.3111 0.3558 0.060 Uiso calc R 1 1
C C18 0.7801(5) 0.3803(4) 0.6009(3) 0.0433(9) Uani d . 1 1
C C9 0.3620(5) 0.4033(4) 0.8684(3) 0.0532(10) Uani d . 1 1
C C6 0.2573(5) 0.6900(4) 0.8746(3) 0.0482(9) Uani d . 1 1
C C23 0.7409(5) 0.3646(4) 0.4970(3) 0.0451(9) Uani d . 1 1
C C11 0.5925(5) 0.3812(4) 0.7431(3) 0.0444(9) Uani d . 1 1
C C7 0.4691(5) 0.5709(4) 0.8000(3) 0.0455(9) Uani d . 1 1
C C20 1.0185(5) 0.2954(4) 0.5552(3) 0.0526(10) Uani d . 1 1
C C12 0.6100(5) 0.2515(4) 0.7451(3) 0.0459(9) Uani d . 1 1
N N4 0.6018(5) 0.3963(4) 0.4673(3) 0.0624(10) Uani d D 1 1
C C8 0.4918(5) 0.4480(4) 0.8058(3) 0.0444(9) Uani d . 1 1
C C21 0.9834(5) 0.2847(4) 0.4539(3) 0.0538(10) Uani d . 1 1
C C13 0.7013(5) 0.2581(4) 0.8339(3) 0.0537(10) Uani d . 1 1
H H13A 0.7464 0.3428 0.8934 0.064 Uiso calc R 1 1
C C5 0.0782(6) 0.6554(5) 0.8833(3) 0.0607(11) Uani d . 1 1
H H5A 0.0107 0.5666 0.8825 0.073 Uiso calc R 1 1
C C1 0.3573(6) 0.8244(4) 0.8808(3) 0.0623(11) Uani d . 1 1
H H1A 0.4793 0.8504 0.8782 0.075 Uiso calc R 1 1
C C17 0.5389(5) 0.1236(4) 0.6589(3) 0.0625(11) Uani d . 1 1
H H17A 0.4743 0.1174 0.6000 0.075 Uiso calc R 1 1
C C15 0.6556(7) 0.0121(5) 0.7463(4) 0.0749(14) Uani d . 1 1
H H15A 0.6714 -0.0683 0.7462 0.090 Uiso calc R 1 1
C C10 0.3125(6) 0.2748(4) 0.8947(4) 0.0731(14) Uani d . 1 1
H H10A 0.2210 0.2745 0.9383 0.110 Uiso calc R 1 1
H H10B 0.4161 0.2775 0.9316 0.110 Uiso calc R 1 1
H H10C 0.2687 0.1904 0.8310 0.110 Uiso calc R 1 1
C C4 -0.0012(6) 0.7519(6) 0.8933(3) 0.0719(13) Uani d . 1 1
H H4C -0.1228 0.7268 0.8969 0.086 Uiso calc R 1 1
C C2 0.2773(7) 0.9199(5) 0.8910(4) 0.0775(14) Uani d . 1 1
H H2B 0.3445 1.0095 0.8932 0.093 Uiso calc R 1 1
C C14 0.7249(6) 0.1390(5) 0.8336(4) 0.0668(12) Uani d . 1 1
H H14A 0.7879 0.1441 0.8926 0.080 Uiso calc R 1 1
C C16 0.5628(6) 0.0062(5) 0.6596(4) 0.0753(13) Uani d . 1 1
H H16A 0.5157 -0.0789 0.6006 0.090 Uiso calc R 1 1
C C3 0.0976(8) 0.8833(6) 0.8979(4) 0.0811(15) Uani d . 1 1
H H3B 0.0442 0.9486 0.9057 0.097 Uiso calc R 1 1
H H4A 0.508(4) 0.381(4) 0.495(3) 0.062(13) Uiso d D 1 1
H H4B 0.572(6) 0.371(5) 0.3997(17) 0.092(17) Uiso d D 1 1

loop_
_atom_site_aniso_label
_atom_site_aniso_U_11
_atom_site_aniso_U_22
_atom_site_aniso_U_33
_atom_site_aniso_U_12
_atom_site_aniso_U_13
_atom_site_aniso_U_23
Cl2 0.0813(9) 0.1355(12) 0.0620(7) 0.0711(9) 0.0337(6) 0.0267(7)
Cl1 0.0773(9) 0.1571(13) 0.0793(9) 0.0818(9) 0.0190(7) 0.0461(9)
O1 0.0631(17) 0.0617(17) 0.0604(17) 0.0372(14) 0.0316(13) 0.0354(14)
N2 0.070(2) 0.059(2) 0.060(2) 0.0348(19) 0.0336(17) 0.0300(17)
N3 0.062(2) 0.058(2) 0.0479(19) 0.0391(17) 0.0273(16) 0.0249(16)
N1 0.057(2) 0.0536(19) 0.058(2) 0.0311(17) 0.0300(16) 0.0295(16)
C19 0.053(2) 0.059(2) 0.043(2) 0.026(2) 0.0123(18) 0.0201(19)
C22 0.048(2) 0.065(3) 0.041(2) 0.026(2) 0.0137(18) 0.0214(19)
C18 0.044(2) 0.048(2) 0.046(2) 0.0230(18) 0.0170(17) 0.0215(17)
C9 0.067(3) 0.056(2) 0.051(2) 0.032(2) 0.028(2) 0.027(2)
C6 0.056(3) 0.056(2) 0.045(2) 0.035(2) 0.0187(18) 0.0200(19)
C23 0.049(2) 0.048(2) 0.043(2) 0.0229(19) 0.0135(17) 0.0178(18)
C11 0.046(2) 0.051(2) 0.040(2) 0.0218(19) 0.0120(17) 0.0200(18)
C7 0.046(2) 0.051(2) 0.045(2) 0.0242(19) 0.0168(18) 0.0194(18)
C20 0.046(2) 0.066(3) 0.051(2) 0.031(2) 0.0133(19) 0.020(2)
C12 0.047(2) 0.046(2) 0.049(2) 0.0238(19) 0.0154(18) 0.0182(19)
N4 0.060(3) 0.088(3) 0.067(3) 0.047(2) 0.021(2) 0.042(2)
C8 0.057(2) 0.047(2) 0.042(2) 0.0327(19) 0.0211(18) 0.0192(17)
C21 0.045(2) 0.064(3) 0.053(2) 0.025(2) 0.0189(19) 0.019(2)
C13 0.067(3) 0.052(2) 0.047(2) 0.028(2) 0.012(2) 0.0184(19)
C5 0.060(3) 0.065(3) 0.057(3) 0.030(2) 0.018(2) 0.018(2)
C1 0.061(3) 0.065(3) 0.073(3) 0.034(2) 0.024(2) 0.031(2)
C17 0.069(3) 0.058(3) 0.055(3) 0.025(2) 0.018(2) 0.016(2)
C15 0.109(4) 0.071(3) 0.087(4) 0.064(3) 0.056(3) 0.046(3)
C10 0.093(4) 0.066(3) 0.088(3) 0.043(3) 0.051(3) 0.048(3)
C4 0.059(3) 0.098(4) 0.064(3) 0.047(3) 0.019(2) 0.021(3)
C2 0.098(4) 0.076(3) 0.083(3) 0.054(3) 0.037(3) 0.037(3)
C14 0.085(3) 0.078(3) 0.067(3) 0.053(3) 0.032(2) 0.039(3)
C16 0.096(4) 0.048(3) 0.075(3) 0.029(3) 0.032(3) 0.015(2)
C3 0.110(4) 0.103(4) 0.066(3) 0.080(4) 0.033(3) 0.035(3)

loop_
_atom_type_symbol
_atom_type_description
_atom_type_scat_dispersion_real
_atom_type_scat_dispersion_imag
_atom_type_scat_source
C C 0.0033 0.0016 'International Tables Vol C Tables 4.2.6.8 and 6.1.1.4'
H H 0.0000 0.0000 'International Tables Vol C Tables 4.2.6.8 and 6.1.1.4'
N N 0.0061 0.0033 'International Tables Vol C Tables 4.2.6.8 and 6.1.1.4'
O O 0.0106 0.0060 'International Tables Vol C Tables 4.2.6.8 and 6.1.1.4'

loop_
_geom_angle_atom_site_label_1
_geom_angle_atom_site_label_2
_geom_angle_atom_site_label_3
_geom_angle
C9 N2 N1 105.9(3)
C11 N3 C18 129.7(3)
C11 N3 H3A 115.2
C18 N3 H3A 115.2
C7 N1 C6 128.5(3)
C7 N1 N2 112.0(3)
C6 N1 N2 118.6(3)
C18 C19 C20 120.5(3)
C18 C19 H19A 119.7
C20 C19 H19A 119.7
C21 C22 C23 120.2(3)
C21 C22 H22A 119.9
C23 C22 H22A 119.9
C19 C18 C23 120.3(3)
C19 C18 N3 121.7(3)
C23 C18 N3 118.0(3)
N2 C9 C8 112.2(3)
N2 C9 C10 118.4(3)
C8 C9 C10 129.3(3)
C1 C6 C5 119.1(4)
C1 C6 N1 119.1(4)
C5 C6 N1 121.8(4)
N4 C23 C22 120.6(3)
N4 C23 C18 120.7(3)
C22 C23 C18 118.6(3)
N3 C11 C8 119.3(3)
N3 C11 C12 117.7(3)
C8 C11 C12 123.0(3)
O1 C7 N1 125.3(3)
O1 C7 C8 129.5(3)
N1 C7 C8 105.2(3)
C21 C20 C19 119.0(3)
C21 C20 Cl1 121.7(3)
C19 C20 Cl1 119.3(3)
C17 C12 C13 119.1(3)
C17 C12 C11 120.8(3)
C13 C12 C11 120.0(3)
C23 N4 H4A 120(3)
C23 N4 H4B 117(3)
H4A N4 H4B 110(4)
C11 C8 C9 131.6(3)
C11 C8 C7 122.6(3)
C9 C8 C7 104.5(3)
C22 C21 C20 121.3(3)
C22 C21 Cl2 118.2(3)
C20 C21 Cl2 120.5(3)
C14 C13 C12 119.9(4)
C14 C13 H13A 120.1
C12 C13 H13A 120.1
C6 C5 C4 120.3(4)
C6 C5 H5A 119.8
C4 C5 H5A 119.8
C2 C1 C6 120.1(4)
C2 C1 H1A 119.9
C6 C1 H1A 119.9
C16 C17 C12 120.4(4)
C16 C17 H17A 119.8
C12 C17 H17A 119.8
C16 C15 C14 119.1(4)
C16 C15 H15A 120.4
C14 C15 H15A 120.4
C9 C10 H10A 109.5
C9 C10 H10B 109.5
H10A C10 H10B 109.5
C9 C10 H10C 109.5
H10A C10 H10C 109.5
H10B C10 H10C 109.5
C3 C4 C5 120.2(4)
C3 C4 H4C 119.9
C5 C4 H4C 119.9
C1 C2 C3 120.2(5)
C1 C2 H2B 119.9
C3 C2 H2B 119.9
C13 C14 C15 120.5(4)
C13 C14 H14A 119.8
C15 C14 H14A 119.8
C17 C16 C15 120.9(4)
C17 C16 H16A 119.5
C15 C16 H16A 119.5
C4 C3 C2 120.0(4)
C4 C3 H3B 120.0
C2 C3 H3B 120.0

loop_
_geom_bond_atom_site_label_1
_geom_bond_atom_site_label_2
_geom_bond_distance
Cl2 C21 1.724(4)
Cl1 C20 1.716(4)
O1 C7 1.254(4)
N2 C9 1.309(4)
N2 N1 1.409(4)
N3 C11 1.336(4)
N3 C18 1.424(4)
N3 H3A 0.8600
N1 C7 1.372(4)
N1 C6 1.409(4)
C19 C18 1.379(5)
C19 C20 1.394(5)
C19 H19A 0.9300
C22 C21 1.374(5)
C22 C23 1.398(5)
C22 H22A 0.9300
C18 C23 1.404(5)
C9 C8 1.439(5)
C9 C10 1.502(5)
C6 C1 1.379(5)
C6 C5 1.380(5)
C23 N4 1.381(5)
C11 C8 1.382(5)
C11 C12 1.482(5)
C7 C8 1.448(5)
C20 C21 1.380(5)
C12 C17 1.380(5)
C12 C13 1.391(5)
N4 H4A 0.850(18)
N4 H4B 0.876(19)
C13 C14 1.378(5)
C13 H13A 0.9300
C5 C4 1.380(5)
C5 H5A 0.9300
C1 C2 1.374(5)
C1 H1A 0.9300
C17 C16 1.365(5)
C17 H17A 0.9300
C15 C16 1.375(6)
C15 C14 1.380(6)
C15 H15A 0.9300
C10 H10A 0.9600
C10 H10B 0.9600
C10 H10C 0.9600
C4 C3 1.357(7)
C4 H4C 0.9300
C2 C3 1.378(7)
C2 H2B 0.9300
C14 H14A 0.9300
C16 H16A 0.9300
C3 H3B 0.9300

loop_
_geom_hbond_atom_site_label_D
_geom_hbond_atom_site_label_H
_geom_hbond_atom_site_label_A
_geom_hbond_site_symmetry_A
_geom_hbond_distance_DH
_geom_hbond_distance_HA
_geom_hbond_distance_DA
_geom_hbond_angle_DHA
_geom_hbond_publ_flag
N3 H3A O1 . 0.86 2.01 2.735(4) 141.3 y
N4 H4B O1 2_666 0.876(19) 2.18(2) 3.022(5) 162(4) y

loop_
_cod_related_entry_id
_cod_related_entry_database
_cod_related_entry_code
1 ChemSpider 30658058
